data_3000218
loop_
_publ_author_name
'Esteban-Parra, Gin\'es M'
'M\'endez-Arriaga, Jos\'e M'
'Rodr\'iguez-Di\'eguez, Antonio'
'Quir\'os, Miguel'
'Salas, Juan M'
'S\'anchez-Moreno, Manuel'

_publ_section_title
;
 High antiparasitic activity of silver complexes of
 5,7-dimethyl-1,2,4-triazolo[1,5 a]pyrimidine.
;
_journal_name_full 'Journal of inorganic biochemistry'
_journal_page_first 110810
_journal_paper_doi 10.1016/j.jinorgbio.2019.110810
_journal_volume 201
_journal_year 2019
_chemical_formula_moiety 'C14 H16 Ag2 B2 F8 N8, 2(C21 H24 Ag2 N12 +2), 4(B F4 -), 2(H2 O)'
_chemical_formula_sum 'C56 H68 Ag6 B6 F24 N32 O2'
_chemical_formula_weight 2389.50
_space_group_crystal_system monoclinic
_space_group_IT_number 14
_space_group_name_Hall '-P 2ybc'
_space_group_name_H-M_alt 'P 1 21/c 1'
_symmetry_space_group_name_Hall '-P 2ybc'
_symmetry_space_group_name_H-M 'P 1 21/c 1'
_atom_sites_solution_hydrogens difmap
_atom_sites_solution_primary direct
_atom_sites_solution_secondary difmap
_audit_creation_method SHELXL-2018/3
_cell_angle_alpha 90
_cell_angle_beta 100.9670(10)
_cell_angle_gamma 90
_cell_formula_units_Z 2
_cell_length_a 12.0038(3)
_cell_length_b 27.5554(8)
_cell_length_c 12.8479(4)
_cell_measurement_reflns_used 25609
_cell_measurement_temperature 100(2)
_cell_measurement_theta_max 64.187
_cell_measurement_theta_min 3.207
_cell_volume 4172.1(2)
_computing_cell_refinement 'Bruker ApexII'
_computing_data_collection 'Bruker ApexII'
_computing_data_reduction 'Bruker ApexII'
_computing_publication_material 'SHELXL-2018/3 (Sheldrick, 2018)'
_computing_structure_refinement 'SHELXL-2018/3 (Sheldrick, 2018)'
_computing_structure_solution 'SHELXT 2018/2 (Sheldrick, 2018)'
_diffrn_ambient_temperature 100(2)
_diffrn_measured_fraction_theta_full 0.982
_diffrn_measured_fraction_theta_max 0.830
_diffrn_measurement_device_type 'Bruker D8 Venture'
_diffrn_measurement_method 'Phi and Omega Scans'
_diffrn_radiation_type CuK\a
_diffrn_radiation_wavelength 1.54178
_diffrn_reflns_av_R_equivalents 0.0484
_diffrn_reflns_av_unetI/netI 0.0376
_diffrn_reflns_Laue_measured_fraction_full 0.982
_diffrn_reflns_Laue_measured_fraction_max 0.830
_diffrn_reflns_limit_h_max 14
_diffrn_reflns_limit_h_min -14
_diffrn_reflns_limit_k_max 30
_diffrn_reflns_limit_k_min -31
_diffrn_reflns_limit_l_max 12
_diffrn_reflns_limit_l_min -14
_diffrn_reflns_number 33862
_diffrn_reflns_point_group_measured_fraction_full 0.982
_diffrn_reflns_point_group_measured_fraction_max 0.830
_diffrn_reflns_theta_full 61.200
_diffrn_reflns_theta_max 73.254
_diffrn_reflns_theta_min 3.207
_diffrn_source 'Fine-focus sealed tube'
_exptl_absorpt_coefficient_mu 12.110
_exptl_absorpt_correction_T_max 0.7526
_exptl_absorpt_correction_T_min 0.2929
_exptl_absorpt_correction_type multi-scan
_exptl_absorpt_process_details 'SADABS 2014/5'
_exptl_crystal_colour colourless
_exptl_crystal_density_diffrn 1.902
_exptl_crystal_description irregular
_exptl_crystal_F_000 2344
_exptl_crystal_size_max 0.240
_exptl_crystal_size_mid 0.120
_exptl_crystal_size_min 0.080
_refine_diff_density_max 1.223
_refine_diff_density_min -1.401
_refine_diff_density_rms 0.143
_refine_ls_extinction_coef 0.00065(7)
_refine_ls_extinction_expression Fc^*^=kFc[1+0.001xFc^2^\l^3^/sin(2\q)]^-1/4^
_refine_ls_extinction_method 'SHELXL-2018/3 (Sheldrick 2018)'
_refine_ls_goodness_of_fit_ref 1.044
_refine_ls_hydrogen_treatment mixed
_refine_ls_matrix_type full
_refine_ls_number_parameters 576
_refine_ls_number_reflns 6943
_refine_ls_number_restraints 136
_refine_ls_restrained_S_all 1.086
_refine_ls_R_factor_all 0.0714
_refine_ls_R_factor_gt 0.0615
_refine_ls_shift/su_max 0.006
_refine_ls_shift/su_mean 0.000
_refine_ls_structure_factor_coef Fsqd
_refine_ls_weighting_details 'w=1/[\s^2^(Fo^2^)+(0.1000P)^2^+20.0000P] where P=(Fo^2^+2Fc^2^)/3'
_refine_ls_weighting_scheme calc
_refine_ls_wR_factor_gt 0.1670
_refine_ls_wR_factor_ref 0.1766
_reflns_Friedel_coverage 0.000
_reflns_Friedel_fraction_full .
_reflns_Friedel_fraction_max .
_reflns_number_gt 5943
_reflns_number_total 6943
_reflns_threshold_expression 'I > 2\s(I)'
_cod_data_source_file agbf4_a.cif
_cod_data_source_block agbf4_a
_cod_depositor_comments 'Releasing structure 3000218 into public domain as published material.'
_cod_database_code 3000218
_cod_database_fobs_code 3000218
_shelx_shelxl_version_number 2018/3
_shelx_space_group_comment
;
The symmetry employed for this shelxl refinement is uniquely defined
by the following loop, which should always be used as a source of
symmetry information in preference to the above space-group names.
They are only intended as comments.
;
_shelx_estimated_absorpt_t_min 0.159
_shelx_estimated_absorpt_t_max 0.444

loop_
_space_group_symop_operation_xyz
'x, y, z'
'-x, y+1/2, -z+1/2'
'-x, -y, -z'
'x, -y-1/2, z-1/2'

loop_
_atom_site_label
_atom_site_type_symbol
_atom_site_fract_x
_atom_site_fract_y
_atom_site_fract_z
_atom_site_U_iso_or_equiv
_atom_site_adp_type
_atom_site_occupancy
_atom_site_site_symmetry_order
_atom_site_calc_flag
_atom_site_refinement_flags_posn
_atom_site_refinement_flags_adp
_atom_site_refinement_flags_occupancy
_atom_site_disorder_assembly
_atom_site_disorder_group
Ag1 Ag 0.42321(4) 0.65408(2) 0.75879(5) 0.0484(2) Uani 1 1 d . . . . .
Ag2 Ag 0.51839(4) 0.66577(2) 0.55571(5) 0.0510(2) Uani 1 1 d . . . . .
Ag3 Ag 0.01543(5) 0.54916(2) 0.96054(5) 0.0548(2) Uani 1 1 d . . . . .
N1A N 0.8220(5) 0.7044(3) 0.7762(6) 0.0570(17) Uani 1 1 d . . . . .
C2A C 0.7542(6) 0.7019(3) 0.6788(7) 0.057(2) Uani 1 1 d . . . . .
H2A H 0.779084 0.705779 0.613392 0.068 Uiso 1 1 d R U . . .
N3A N 0.6518(5) 0.6935(2) 0.6885(5) 0.0462(15) Uani 1 1 d . . . . .
C3AA C 0.6566(5) 0.6899(2) 0.8002(6) 0.0389(15) Uani 1 1 d . . . . .
N4A N 0.5787(4) 0.6801(2) 0.8571(5) 0.0424(14) Uani 1 1 d . . . . .
C5A C 0.6059(6) 0.6791(3) 0.9687(7) 0.053(2) Uani 1 1 d . . . . .
C6A C 0.7123(7) 0.6864(4) 1.0265(7) 0.058(2) Uani 1 1 d . . . . .
H6A H 0.729432 0.685787 1.101745 0.069 Uiso 1 1 d R U . . .
C7A C 0.7889(7) 0.6944(4) 0.9671(7) 0.062(2) Uani 1 1 d . . . . .
N8A N 0.7581(4) 0.6971(2) 0.8530(5) 0.0439(14) Uani 1 1 d . . . . .
C51A C 0.5212(8) 0.6681(5) 1.0346(9) 0.089(4) Uani 1 1 d . . . . .
H51A H 0.478441 0.697600 1.043882 0.133 Uiso 1 1 d R U . . .
H51B H 0.559846 0.656295 1.104091 0.133 Uiso 1 1 d R U . . .
H51C H 0.468952 0.643141 0.999795 0.133 Uiso 1 1 d R U . . .
C71A C 0.9043(8) 0.7002(6) 1.0171(9) 0.108(5) Uani 1 1 d . . . . .
H71A H 0.951492 0.677276 0.986307 0.162 Uiso 1 1 d R U . . .
H71B H 0.912286 0.693783 1.093218 0.162 Uiso 1 1 d R U . . .
H71C H 0.928760 0.733420 1.006368 0.162 Uiso 1 1 d R U . . .
N1B N 0.6187(6) 0.5081(3) 0.5899(7) 0.068(2) Uani 1 1 d . . . . .
C2B C 0.6121(7) 0.5519(3) 0.5507(8) 0.064(2) Uani 1 1 d . . . . .
H2B H 0.652015 0.561139 0.496642 0.076 Uiso 1 1 d R U . . .
N3B N 0.5465(5) 0.5830(2) 0.5906(6) 0.0540(16) Uani 1 1 d . . . . .
C3AB C 0.5085(6) 0.5560(3) 0.6660(7) 0.0477(18) Uani 1 1 d . . . . .
N4B N 0.4425(5) 0.5691(2) 0.7348(6) 0.0516(16) Uani 1 1 d . . . . .
C5B C 0.4162(7) 0.5342(3) 0.8007(8) 0.060(2) Uani 1 1 d . . . . .
C6B C 0.4560(7) 0.4868(3) 0.8006(8) 0.063(2) Uani 1 1 d . . . . .
H6B H 0.433397 0.463214 0.846420 0.076 Uiso 1 1 d R U . . .
C7B C 0.5268(7) 0.4744(3) 0.7350(8) 0.059(2) Uani 1 1 d . . . . .
N8B N 0.5517(5) 0.5109(2) 0.6670(6) 0.0540(17) Uani 1 1 d . . . . .
C51B C 0.3409(11) 0.5475(4) 0.8772(11) 0.092(4) Uani 1 1 d . . . . .
H51D H 0.380082 0.571064 0.928716 0.138 Uiso 1 1 d R U . . .
H51E H 0.323064 0.518388 0.914519 0.138 Uiso 1 1 d R U . . .
H51F H 0.270498 0.561931 0.838326 0.138 Uiso 1 1 d R U . . .
C71B C 0.5783(9) 0.4266(4) 0.7309(10) 0.082(3) Uani 1 1 d . . . . .
H71D H 0.579293 0.418172 0.657011 0.123 Uiso 1 1 d R U . . .
H71E H 0.534129 0.402437 0.761501 0.123 Uiso 1 1 d R U . . .
H71F H 0.656220 0.427268 0.771460 0.123 Uiso 1 1 d R U . . .
N1C N 0.1111(5) 0.6899(3) 0.5514(6) 0.0602(19) Uani 1 1 d . . . . .
C2C C 0.1802(6) 0.6790(3) 0.6426(7) 0.0490(18) Uani 1 1 d . . . . .
H2C H 0.155609 0.673946 0.707856 0.059 Uiso 1 1 d R U . . .
N3C N 0.2827(5) 0.6761(2) 0.6314(5) 0.0447(14) Uani 1 1 d . . . . .
C3AC C 0.2791(5) 0.6862(2) 0.5236(6) 0.0393(16) Uani 1 1 d . . . . .
N4C N 0.3591(4) 0.6895(2) 0.4661(4) 0.0382(13) Uani 1 1 d . . . . .
C5C C 0.3328(6) 0.7024(2) 0.3565(6) 0.0428(16) Uani 1 1 d . . . . .
C6C C 0.2268(7) 0.7113(3) 0.3047(6) 0.0484(18) Uani 1 1 d . . . . .
H6C H 0.209895 0.719560 0.231595 0.058 Uiso 1 1 d R U . . .
C7C C 0.1468(6) 0.7076(3) 0.3636(7) 0.054(2) Uani 1 1 d . . . . .
N8C N 0.1763(5) 0.6955(2) 0.4738(5) 0.0461(15) Uani 1 1 d . . . . .
C51C C 0.4195(7) 0.7073(3) 0.2920(7) 0.0540(19) Uani 1 1 d . . . . .
H51G H 0.458123 0.738573 0.306928 0.081 Uiso 1 1 d R U . . .
H51H H 0.384088 0.705669 0.216803 0.081 Uiso 1 1 d R U . . .
H51I H 0.474871 0.680940 0.308889 0.081 Uiso 1 1 d R U . . .
C71C C 0.0326(8) 0.7185(5) 0.3184(9) 0.095(4) Uani 1 1 d . . . . .
H71G H -0.016987 0.692960 0.337115 0.143 Uiso 1 1 d R U . . .
H71H H 0.023959 0.720317 0.241136 0.143 Uiso 1 1 d R U . . .
H71I H 0.011605 0.749710 0.345770 0.143 Uiso 1 1 d R U . . .
N1D N -0.1400(6) 0.4067(2) 0.6913(6) 0.0558(17) Uani 1 1 d . . . . .
C2D C -0.1102(7) 0.4013(3) 0.8011(7) 0.057(2) Uani 1 1 d . . . . .
H2D H -0.117847 0.370875 0.834031 0.068 Uiso 1 1 d R U . . .
N3D N -0.0694(5) 0.4412(2) 0.8601(5) 0.0475(15) Uani 1 1 d . . . . .
C3AD C -0.0745(5) 0.4749(3) 0.7813(6) 0.0441(17) Uani 1 1 d . . . . .
N4D N -0.0443(5) 0.5216(2) 0.7903(5) 0.0439(14) Uani 1 1 d . . . . .
C5D C -0.0612(6) 0.5480(3) 0.6961(7) 0.0514(19) Uani 1 1 d . . . . .
C6D C -0.1055(6) 0.5278(3) 0.5901(6) 0.0521(19) Uani 1 1 d . . . . .
H6D H -0.113942 0.548412 0.529777 0.063 Uiso 1 1 d R U . . .
C7D C -0.1341(6) 0.4805(3) 0.5775(7) 0.055(2) Uani 1 1 d . . . . .
N8D N -0.1178(5) 0.4547(2) 0.6779(5) 0.0446(14) Uani 1 1 d . . . . .
C51D C -0.0355(9) 0.6009(3) 0.7062(9) 0.071(3) Uani 1 1 d . . . . .
H51J H -0.093854 0.617279 0.737246 0.106 Uiso 1 1 d R U . . .
H51K H -0.034538 0.614517 0.635897 0.106 Uiso 1 1 d R U . . .
H51L H 0.038854 0.605665 0.752010 0.106 Uiso 1 1 d R U . . .
C71D C -0.1801(8) 0.4543(4) 0.4742(8) 0.072(3) Uani 1 1 d . . . . .
H71J H -0.131034 0.426624 0.466412 0.108 Uiso 1 1 d R U . . .
H71K H -0.181864 0.476652 0.414615 0.108 Uiso 1 1 d R U . . .
H71L H -0.257107 0.442662 0.474981 0.108 Uiso 1 1 d R U . . .
B1 B 0.7293(8) 0.6545(4) 0.3750(7) 0.065(3) Uani 1 1 d D . . . .
F11 F 0.8004(9) 0.6317(5) 0.4494(9) 0.209(6) Uani 1 1 d D . . . .
F21 F 0.6691(13) 0.6866(6) 0.4221(11) 0.149(6) Uiso 0.6 1 d D . P A 1
F31 F 0.6559(15) 0.6226(6) 0.3188(14) 0.187(8) Uiso 0.6 1 d D . P A 1
F41 F 0.7780(13) 0.6775(7) 0.3048(13) 0.166(6) Uiso 0.6 1 d D . P A 1
F41' F 0.6288(12) 0.6435(8) 0.3962(15) 0.126(7) Uiso 0.4 1 d D . P A 2
F21' F 0.7392(19) 0.6427(9) 0.2798(12) 0.156(9) Uiso 0.4 1 d D . P A 2
F31' F 0.746(2) 0.7021(6) 0.390(2) 0.223(15) Uiso 0.4 1 d D . P A 2
B2 B 0.2166(8) 0.6628(3) 0.9801(8) 0.050(2) Uani 1 1 d . . . . .
F12 F 0.2796(5) 0.6362(3) 1.0627(5) 0.097(2) Uani 1 1 d . . . . .
F22 F 0.2720(5) 0.6758(3) 0.8973(5) 0.098(2) Uani 1 1 d . . . . .
F32 F 0.1355(7) 0.6357(4) 0.9323(8) 0.147(4) Uani 1 1 d . . . . .
F42 F 0.1829(8) 0.7019(3) 1.0283(6) 0.125(3) Uani 1 1 d . . . . .
B3 B -0.2646(11) 0.5579(5) 0.9181(11) 0.062(3) Uiso 0.5 1 d D . P B 1
B3' B -0.2546(10) 0.5537(5) 0.9423(11) 0.062(3) Uiso 0.5 1 d D . P B 2
F13 F -0.3546(5) 0.5654(3) 0.9614(7) 0.126(3) Uani 1 1 d D . . . .
F43 F -0.2591(7) 0.5127(3) 0.8856(8) 0.154(4) Uani 1 1 d D . . . .
F23 F -0.2662(12) 0.5864(4) 0.8344(10) 0.100(4) Uiso 0.5 1 d D . P B 1
F33 F -0.1757(11) 0.5714(7) 0.9938(13) 0.165(8) Uiso 0.5 1 d D . P B 1
F23' F -0.2057(11) 0.5894(4) 0.8970(12) 0.108(4) Uiso 0.5 1 d D . P B 2
F33' F -0.1863(11) 0.5421(6) 1.0349(10) 0.121(5) Uiso 0.5 1 d D . P B 2
O1W O 0.1411(12) 0.4504(6) 0.7276(13) 0.160(5) Uani 1 1 d D . . . .
H11W H 0.14(2) 0.437(8) 0.786(8) 0.192 Uiso 1 1 d D U . . .
H12W H 0.178(16) 0.429(6) 0.704(16) 0.192 Uiso 1 1 d D U . . .

loop_
_atom_site_aniso_label
_atom_site_aniso_U_11
_atom_site_aniso_U_22
_atom_site_aniso_U_33
_atom_site_aniso_U_23
_atom_site_aniso_U_13
_atom_site_aniso_U_12
Ag1 0.0335(3) 0.0576(4) 0.0531(4) 0.0056(2) 0.0056(2) 0.0022(2)
Ag2 0.0349(3) 0.0673(4) 0.0481(4) 0.0109(3) 0.0014(2) -0.0006(2)
Ag3 0.0598(4) 0.0462(4) 0.0563(4) -0.0038(3) 0.0059(3) -0.0083(2)
N1A 0.032(3) 0.078(5) 0.061(4) 0.000(4) 0.008(3) -0.012(3)
C2A 0.041(4) 0.064(5) 0.064(5) 0.001(4) 0.007(4) -0.016(4)
N3A 0.031(3) 0.054(4) 0.051(4) 0.003(3) 0.001(3) -0.010(2)
C3AA 0.032(3) 0.041(4) 0.041(4) 0.000(3) 0.000(3) 0.003(3)
N4A 0.019(2) 0.054(4) 0.051(4) 0.002(3) 0.000(2) 0.000(2)
C5A 0.035(4) 0.066(5) 0.062(5) 0.002(4) 0.017(4) 0.001(3)
C6A 0.045(4) 0.087(6) 0.040(4) -0.001(4) 0.003(3) -0.003(4)
C7A 0.037(4) 0.091(7) 0.053(5) -0.005(4) -0.002(4) -0.009(4)
N8A 0.025(3) 0.059(4) 0.047(4) -0.001(3) 0.005(2) -0.008(2)
C51A 0.053(5) 0.155(12) 0.063(7) 0.002(7) 0.022(5) -0.010(6)
C71A 0.045(5) 0.209(15) 0.062(7) -0.004(8) -0.009(5) -0.036(7)
N1B 0.050(4) 0.059(5) 0.099(6) 0.013(4) 0.024(4) 0.012(3)
C2B 0.049(5) 0.061(6) 0.085(7) 0.013(5) 0.024(4) 0.006(4)
N3B 0.047(3) 0.040(3) 0.077(5) 0.012(3) 0.016(3) 0.004(3)
C3AB 0.040(4) 0.033(4) 0.067(5) 0.002(3) 0.004(4) 0.000(3)
N4B 0.039(3) 0.039(3) 0.079(5) 0.005(3) 0.017(3) 0.003(2)
C5B 0.049(4) 0.051(5) 0.081(6) 0.015(4) 0.016(4) -0.001(4)
C6B 0.056(5) 0.049(5) 0.088(7) 0.018(4) 0.021(5) -0.004(4)
C7B 0.051(5) 0.042(4) 0.081(6) 0.014(4) 0.003(4) 0.000(3)
N8B 0.037(3) 0.044(4) 0.080(5) 0.007(3) 0.009(3) 0.004(3)
C51B 0.095(8) 0.069(7) 0.130(11) 0.008(6) 0.064(8) 0.007(6)
C71B 0.072(6) 0.055(6) 0.121(9) 0.027(6) 0.024(6) 0.022(5)
N1C 0.031(3) 0.078(5) 0.070(5) -0.017(4) 0.005(3) -0.003(3)
C2C 0.031(3) 0.059(5) 0.056(5) -0.007(4) 0.006(3) -0.007(3)
N3C 0.029(3) 0.048(3) 0.055(4) 0.002(3) 0.003(3) -0.001(2)
C3AC 0.033(3) 0.034(4) 0.048(4) -0.003(3) -0.001(3) -0.002(3)
N4C 0.031(3) 0.040(3) 0.040(3) 0.001(2) -0.002(2) 0.002(2)
C5C 0.045(4) 0.030(3) 0.051(4) -0.002(3) 0.002(3) 0.004(3)
C6C 0.055(4) 0.043(4) 0.043(4) -0.005(3) -0.003(4) 0.010(3)
C7C 0.042(4) 0.056(5) 0.056(5) -0.018(4) -0.011(4) 0.017(3)
N8C 0.032(3) 0.048(4) 0.055(4) -0.010(3) -0.001(3) 0.004(2)
C51C 0.060(5) 0.050(5) 0.051(5) 0.007(4) 0.008(4) -0.002(4)
C71C 0.048(5) 0.149(11) 0.076(7) -0.022(7) -0.020(5) 0.034(6)
N1D 0.051(4) 0.048(4) 0.067(5) -0.011(3) 0.009(3) -0.006(3)
C2D 0.054(4) 0.041(4) 0.076(6) -0.009(4) 0.015(4) -0.011(3)
N3D 0.042(3) 0.040(3) 0.059(4) -0.001(3) 0.004(3) -0.001(2)
C3AD 0.029(3) 0.048(4) 0.056(5) -0.011(4) 0.010(3) 0.004(3)
N4D 0.033(3) 0.040(3) 0.058(4) -0.007(3) 0.007(3) -0.003(2)
C5D 0.040(4) 0.046(4) 0.067(5) 0.006(4) 0.010(4) -0.001(3)
C6D 0.040(4) 0.064(5) 0.050(5) 0.008(4) 0.004(3) -0.003(3)
C7D 0.036(4) 0.066(5) 0.062(5) -0.004(4) 0.009(3) 0.002(3)
N8D 0.030(3) 0.048(4) 0.055(4) -0.005(3) 0.004(3) -0.004(2)
C51D 0.077(6) 0.051(5) 0.087(7) 0.007(5) 0.019(5) -0.018(4)
C71D 0.060(5) 0.079(7) 0.074(6) -0.017(5) 0.005(5) -0.007(5)
B1 0.067(6) 0.095(8) 0.037(5) 0.000(5) 0.020(5) -0.009(6)
F11 0.144(9) 0.283(16) 0.181(11) 0.060(10) -0.020(8) 0.088(10)
B2 0.042(4) 0.058(6) 0.050(5) -0.002(4) 0.009(4) 0.003(4)
F12 0.068(3) 0.118(5) 0.106(5) 0.050(4) 0.017(3) 0.023(3)
F22 0.068(4) 0.149(6) 0.083(4) 0.040(4) 0.028(3) 0.027(4)
F32 0.094(5) 0.173(8) 0.159(8) -0.008(6) -0.015(5) -0.065(6)
F42 0.188(8) 0.091(5) 0.101(5) -0.008(4) 0.039(5) 0.042(5)
F13 0.060(4) 0.116(6) 0.209(9) 0.005(6) 0.045(5) 0.017(4)
F43 0.113(6) 0.101(6) 0.264(12) -0.032(7) 0.077(7) -0.005(5)
O1W 0.119(9) 0.191(14) 0.177(13) 0.028(10) 0.046(9) 0.062(8)

loop_
_atom_type_symbol
_atom_type_description
_atom_type_scat_dispersion_real
_atom_type_scat_dispersion_imag
_atom_type_scat_source
C C 0.0181 0.0091 'International Tables Vol C Tables 4.2.6.8 and 6.1.1.4'
H H 0.0000 0.0000 'International Tables Vol C Tables 4.2.6.8 and 6.1.1.4'
N N 0.0311 0.0180 'International Tables Vol C Tables 4.2.6.8 and 6.1.1.4'
O O 0.0492 0.0322 'International Tables Vol C Tables 4.2.6.8 and 6.1.1.4'
Ag Ag 0.1306 4.2820 'International Tables Vol C Tables 4.2.6.8 and 6.1.1.4'
F F 0.0727 0.0534 'International Tables Vol C Tables 4.2.6.8 and 6.1.1.4'
B B 0.0090 0.0039 'International Tables Vol C Tables 4.2.6.8 and 6.1.1.4'

loop_
_geom_angle_atom_site_label_1
_geom_angle_atom_site_label_2
_geom_angle_atom_site_label_3
_geom_angle
_geom_angle_site_symmetry_1
_geom_angle_site_symmetry_3
N4A Ag1 N3C 142.7(2) . .
N4A Ag1 N4B 107.9(2) . .
N3C Ag1 N4B 104.7(2) . .
N4A Ag1 Ag2 92.42(17) . .
N3C Ag1 Ag2 72.18(16) . .
N4B Ag1 Ag2 86.09(17) . .
N4C Ag2 N3A 137.9(2) . .
N4C Ag2 N3B 118.9(2) . .
N3A Ag2 N3B 97.5(2) . .
N4C Ag2 Ag1 92.90(16) . .
N3A Ag2 Ag1 73.46(16) . .
N3B Ag2 Ag1 78.30(18) . .
N3D Ag3 N4D 167.1(2) 3_567 .
N3D Ag3 F33 83.8(4) 3_567 .
N4D Ag3 F33 96.5(3) . .
N3D Ag3 Ag3 77.84(16) 3_567 3_567
N4D Ag3 Ag3 89.27(15) . 3_567
F33 Ag3 Ag3 89.3(5) . 3_567
C2A N1A N8A 109.6(6) . .
N3A C2A N1A 109.8(8) . .
N3A C2A H2A 125.1 . .
N1A C2A H2A 125.1 . .
C2A N3A C3AA 104.7(6) . .
C2A N3A Ag2 123.3(6) . .
C3AA N3A Ag2 128.8(4) . .
N8A C3AA N4A 115.9(6) . .
N8A C3AA N3A 111.7(6) . .
N4A C3AA N3A 132.3(6) . .
C3AA N4A C5A 121.1(6) . .
C3AA N4A Ag1 111.5(5) . .
C5A N4A Ag1 126.4(5) . .
C6A C5A N4A 124.3(7) . .
C6A C5A C51A 113.2(8) . .
N4A C5A C51A 122.5(7) . .
C7A C6A C5A 113.1(8) . .
C7A C6A H6A 123.4 . .
C5A C6A H6A 123.4 . .
C6A C7A C71A 118.9(9) . .
C6A C7A N8A 121.5(7) . .
C71A C7A N8A 119.6(8) . .
C3AA N8A N1A 104.1(6) . .
C3AA N8A C7A 124.1(6) . .
N1A N8A C7A 131.7(6) . .
C5A C51A H51A 109.5 . .
C5A C51A H51B 109.5 . .
H51A C51A H51B 109.5 . .
C5A C51A H51C 109.5 . .
H51A C51A H51C 109.5 . .
H51B C51A H51C 109.5 . .
C7A C71A H71A 109.5 . .
C7A C71A H71B 109.5 . .
H71A C71A H71B 109.5 . .
C7A C71A H71C 109.5 . .
H71A C71A H71C 109.5 . .
H71B C71A H71C 109.5 . .
C2B N1B N8B 102.9(7) . .
N1B C2B N3B 116.3(8) . .
N1B C2B H2B 121.8 . .
N3B C2B H2B 121.8 . .
C2B N3B C3AB 103.0(7) . .
C2B N3B Ag2 129.0(6) . .
C3AB N3B Ag2 127.7(5) . .
N4B C3AB N8B 121.0(7) . .
N4B C3AB N3B 129.6(7) . .
N8B C3AB N3B 109.3(7) . .
C3AB N4B C5B 117.1(7) . .
C3AB N4B Ag1 115.7(5) . .
C5B N4B Ag1 125.2(6) . .
N4B C5B C6B 123.0(8) . .
N4B C5B C51B 118.3(8) . .
C6B C5B C51B 118.7(8) . .
C7B C6B C5B 119.7(8) . .
C7B C6B H6B 120.1 . .
C5B C6B H6B 120.1 . .
C6B C7B N8B 116.3(7) . .
C6B C7B C71B 124.9(8) . .
N8B C7B C71B 118.8(9) . .
C3AB N8B N1B 108.5(7) . .
C3AB N8B C7B 122.7(7) . .
N1B N8B C7B 128.7(7) . .
C5B C51B H51D 109.5 . .
C5B C51B H51E 109.5 . .
H51D C51B H51E 109.5 . .
C5B C51B H51F 109.5 . .
H51D C51B H51F 109.5 . .
H51E C51B H51F 109.5 . .
C7B C71B H71D 109.5 . .
C7B C71B H71E 109.5 . .
H71D C71B H71E 109.5 . .
C7B C71B H71F 109.5 . .
H71D C71B H71F 109.5 . .
H71E C71B H71F 109.5 . .
C2C N1C N8C 108.3(6) . .
N3C C2C N1C 111.6(7) . .
N3C C2C H2C 124.2 . .
N1C C2C H2C 124.2 . .
C2C N3C C3AC 104.5(6) . .
C2C N3C Ag1 123.7(6) . .
C3AC N3C Ag1 131.6(4) . .
N8C C3AC N4C 115.6(7) . .
N8C C3AC N3C 111.8(6) . .
N4C C3AC N3C 132.5(6) . .
C3AC N4C C5C 121.4(6) . .
C3AC N4C Ag2 110.4(4) . .
C5C N4C Ag2 127.9(5) . .
C6C C5C N4C 123.1(7) . .
C6C C5C C51C 114.5(7) . .
N4C C5C C51C 122.4(6) . .
C7C C6C C5C 114.9(8) . .
C7C C6C H6C 122.5 . .
C5C C6C H6C 122.5 . .
C6C C7C C71C 119.8(9) . .
C6C C7C N8C 120.6(6) . .
C71C C7C N8C 119.5(9) . .
C3AC N8C N1C 103.7(6) . .
C3AC N8C C7C 124.3(7) . .
N1C N8C C7C 132.0(6) . .
C5C C51C H51G 109.5 . .
C5C C51C H51H 109.5 . .
H51G C51C H51H 109.5 . .
C5C C51C H51I 109.5 . .
H51G C51C H51I 109.5 . .
H51H C51C H51I 109.5 . .
C7C C71C H71G 109.5 . .
C7C C71C H71H 109.5 . .
H71G C71C H71H 109.5 . .
C7C C71C H71I 109.5 . .
H71G C71C H71I 109.5 . .
H71H C71C H71I 109.5 . .
N8D N1D C2D 102.2(6) . .
N3D C2D N1D 117.9(7) . .
N3D C2D H2D 121.0 . .
N1D C2D H2D 121.0 . .
C3AD N3D C2D 100.0(7) . .
C3AD N3D Ag3 129.2(5) . 3_567
C2D N3D Ag3 130.7(6) . 3_567
N4D C3AD N3D 128.1(7) . .
N4D C3AD N8D 119.6(7) . .
N3D C3AD N8D 112.3(6) . .
C3AD N4D C5D 115.8(7) . .
C3AD N4D Ag3 115.5(5) . .
C5D N4D Ag3 128.6(5) . .
N4D C5D C6D 125.1(7) . .
N4D C5D C51D 116.1(8) . .
C6D C5D C51D 118.7(8) . .
C7D C6D C5D 120.9(8) . .
C7D C6D H6D 119.6 . .
C5D C6D H6D 119.6 . .
C6D C7D N8D 112.2(7) . .
C6D C7D C71D 127.3(9) . .
N8D C7D C71D 120.5(8) . .
N1D N8D C3AD 107.5(6) . .
N1D N8D C7D 126.1(6) . .
C3AD N8D C7D 126.4(6) . .
C5D C51D H51J 109.5 . .
C5D C51D H51K 109.5 . .
H51J C51D H51K 109.5 . .
C5D C51D H51L 109.5 . .
H51J C51D H51L 109.5 . .
H51K C51D H51L 109.5 . .
C7D C71D H71J 109.5 . .
C7D C71D H71K 109.5 . .
H71J C71D H71K 109.5 . .
C7D C71D H71L 109.5 . .
H71J C71D H71L 109.5 . .
H71K C71D H71L 109.5 . .
F21' B1 F11 113.8(11) . .
F21' B1 F41' 112.9(11) . .
F11 B1 F41' 103.4(9) . .
F11 B1 F41 114.5(9) . .
F21' B1 F31' 110.1(11) . .
F11 B1 F31' 107.9(11) . .
F41' B1 F31' 108.2(11) . .
F11 B1 F31 110.1(10) . .
F41 B1 F31 106.0(9) . .
F11 B1 F21 108.4(8) . .
F41 B1 F21 109.5(10) . .
F31 B1 F21 108.3(10) . .
F32 B2 F42 114.7(9) . .
F32 B2 F12 108.2(9) . .
F42 B2 F12 103.8(8) . .
F32 B2 F22 102.2(9) . .
F42 B2 F22 111.8(8) . .
F12 B2 F22 116.5(7) . .
F43 B3 F13 112.0(10) . .
F43 B3 F23 107.2(10) . .
F13 B3 F23 111.2(11) . .
F43 B3 F33 114.0(12) . .
F13 B3 F33 104.5(11) . .
F23 B3 F33 107.9(11) . .
F13 B3' F23' 113.2(11) . .
F13 B3' F43 111.5(10) . .
F23' B3' F43 111.1(11) . .
F13 B3' F33' 108.5(11) . .
F23' B3' F33' 108.3(11) . .
F43 B3' F33' 103.6(10) . .
B3 F33 Ag3 115.9(10) . .
H11W O1W H12W 96(10) . .

loop_
_geom_bond_atom_site_label_1
_geom_bond_atom_site_label_2
_geom_bond_distance
_geom_bond_site_symmetry_2
Ag1 N4A 2.167(5) .
Ag1 N3C 2.200(6) .
Ag1 N4B 2.379(6) .
Ag1 Ag2 3.0580(8) .
Ag2 N4C 2.139(5) .
Ag2 N3A 2.240(6) .
Ag2 N3B 2.336(6) .
Ag3 N3D 2.287(7) 3_567
Ag3 N4D 2.297(6) .
Ag3 F33 2.489(15) .
Ag3 Ag3 2.9409(12) 3_567
N1A C2A 1.358(11) .
N1A N8A 1.376(9) .
C2A N3A 1.280(9) .
C2A H2A 0.9500 .
N3A C3AA 1.429(10) .
C3AA N8A 1.293(8) .
C3AA N4A 1.319(9) .
N4A C5A 1.409(11) .
C5A C6A 1.364(11) .
C5A C51A 1.474(12) .
C6A C7A 1.321(12) .
C6A H6A 0.9500 .
C7A C71A 1.421(11) .
C7A N8A 1.443(11) .
C51A H51A 0.9800 .
C51A H51B 0.9800 .
C51A H51C 0.9800 .
C71A H71A 0.9800 .
C71A H71B 0.9800 .
C71A H71C 0.9800 .
N1B C2B 1.306(11) .
N1B N8B 1.391(10) .
C2B N3B 1.331(11) .
C2B H2B 0.9500 .
N3B C3AB 1.367(10) .
C3AB N4B 1.344(10) .
C3AB N8B 1.347(10) .
N4B C5B 1.358(11) .
C5B C6B 1.391(12) .
C5B C51B 1.502(14) .
C6B C7B 1.349(13) .
C6B H6B 0.9500 .
C7B N8B 1.401(11) .
C7B C71B 1.459(12) .
C51B H51D 0.9800 .
C51B H51E 0.9800 .
C51B H51F 0.9800 .
C71B H71D 0.9800 .
C71B H71E 0.9800 .
C71B H71F 0.9800 .
N1C C2C 1.335(11) .
N1C N8C 1.387(10) .
C2C N3C 1.269(9) .
C2C H2C 0.9500 .
N3C C3AC 1.404(10) .
C3AC N8C 1.303(9) .
C3AC N4C 1.322(9) .
N4C C5C 1.428(10) .
C5C C6C 1.342(10) .
C5C C51C 1.455(11) .
C6C C7C 1.334(12) .
C6C H6C 0.9500 .
C7C C71C 1.416(11) .
C7C N8C 1.432(11) .
C51C H51G 0.9800 .
C51C H51H 0.9800 .
C51C H51I 0.9800 .
C71C H71G 0.9800 .
C71C H71H 0.9800 .
C71C H71I 0.9800 .
N1D N8D 1.368(9) .
N1D C2D 1.396(12) .
C2D N3D 1.373(10) .
C2D H2D 0.9500 .
N3D C3AD 1.365(10) .
C3AD N4D 1.338(9) .
C3AD N8D 1.443(10) .
N4D C5D 1.392(10) .
C5D C6D 1.473(12) .
C5D C51D 1.491(12) .
C6D C7D 1.350(12) .
C6D H6D 0.9500 .
C7D N8D 1.453(11) .
C7D C71D 1.520(12) .
C51D H51J 0.9800 .
C51D H51K 0.9800 .
C51D H51L 0.9800 .
C71D H71J 0.9800 .
C71D H71K 0.9800 .
C71D H71L 0.9800 .
B1 F21' 1.293(13) .
B1 F11 1.314(11) .
B1 F41' 1.322(13) .
B1 F41 1.325(12) .
B1 F31' 1.335(14) .
B1 F31 1.353(13) .
B1 F21 1.355(12) .
B2 F32 1.285(11) .
B2 F42 1.344(12) .
B2 F12 1.388(11) .
B2 F22 1.403(11) .
B3 F43 1.320(12) .
B3 F13 1.323(12) .
B3 F23 1.328(13) .
B3 F33 1.352(13) .
B3' F13 1.311(12) .
B3' F23' 1.335(12) .
B3' F43 1.339(12) .
B3' F33' 1.348(13) .
O1W H11W 0.823(10) .
O1W H12W 0.824(10) .
